data_1559677
loop_
_publ_author_name
'Watkins, Daniel'
'Roseveare, Thomas M.'
'Warren, Mark R.'
'Thompson, Stephen P.'
'Fletcher, Ashleigh J.'
'Brammer, Lee'

_publ_section_title
;
 Multi-stimulus linear negative expansion of a breathing
 M(O<sub>2</sub>CR)<sub>4</sub>-node MOF.
;
_journal_name_full 'Faraday discussions'
_journal_page_first 133
_journal_page_last 151
_journal_paper_doi 10.1039/d0fd00089b
_journal_volume 225
_journal_year 2021
_chemical_formula_moiety '0.33(C48 H18 Cd3 N6 O36), 2(C2 H8 N)'
_chemical_formula_sum 'C20 H22 Cd N4 O12'
_chemical_formula_weight 622.81
_chemical_name_common SHF-81
_space_group_crystal_system trigonal
_space_group_IT_number 152
_space_group_name_Hall 'P 31 2"'
_space_group_name_H-M_alt 'P 31 2 1'
_atom_sites_solution_hydrogens geom
_atom_sites_solution_primary direct
_audit_creation_date 2018-06-14
_audit_creation_method
;
Olex2 1.2
(compiled 2015.01.26 svn.r3150 for OlexSys, GUI svn.r4998)
;
_audit_update_record
;
2020-06-29 deposited with the CCDC.	2020-08-17 downloaded from the CCDC.
;
_cell_angle_alpha 90
_cell_angle_beta 90
_cell_angle_gamma 120
_cell_formula_units_Z 3
_cell_length_a 13.9775(9)
_cell_length_b 13.9775(9)
_cell_length_c 13.0994(5)
_cell_measurement_reflns_used 4864
_cell_measurement_temperature 298
_cell_measurement_theta_max 24.2030
_cell_measurement_theta_min 1.6270
_cell_volume 2216.4(2)
_computing_cell_refinement
;
CrysAlisPro, Agilent Technologies,
Version 1.171.37.34 (release 22-05-2014 CrysAlis171 .NET)
(compiled May 22 2014,16:03:01)
;
_computing_data_collection
;
CrysAlisPro, Agilent Technologies,
Version 1.171.37.34 (release 22-05-2014 CrysAlis171 .NET)
(compiled May 22 2014,16:03:01)
;
_computing_data_reduction
;
CrysAlisPro, Agilent Technologies,
Version 1.171.37.34 (release 22-05-2014 CrysAlis171 .NET)
(compiled May 22 2014,16:03:01)
;
_computing_molecular_graphics 'Olex2 (Dolomanov et al., 2009)'
_computing_publication_material 'Olex2 (Dolomanov et al., 2009)'
_computing_structure_refinement 'XL (Sheldrick, 2008)'
_computing_structure_solution 'XS (Sheldrick, 2008)'
_diffrn_ambient_temperature 298
_diffrn_detector 'CCD plate'
_diffrn_measured_fraction_theta_full 1.000
_diffrn_measured_fraction_theta_max 1.000
_diffrn_measurement_details
;
#__ type_ start__ end____ width___ exp.time_
  1 omega  -92.00   38.00   0.4000    0.1970
omega____ theta____ kappa____ phi______ frames
    -       30.0000   45.0000  -80.0000 325

#__ type_ start__ end____ width___ exp.time_
  2 phi    -80.00   40.00   0.4000    0.1970
omega____ theta____ kappa____ phi______ frames
  38.0000   30.0000   45.0000     -     300

#__ type_ start__ end____ width___ exp.time_
  3 omega  -92.00   38.00   0.4000    0.1970
omega____ theta____ kappa____ phi______ frames
    -       30.0000   45.0000   40.0000 325

#__ type_ start__ end____ width___ exp.time_
  4 phi     40.00  160.00   0.4000    0.1970
omega____ theta____ kappa____ phi______ frames
  38.0000   30.0000   45.0000     -     300

#__ type_ start__ end____ width___ exp.time_
  5 omega  -92.00   38.00   0.4000    0.1970
omega____ theta____ kappa____ phi______ frames
    -       30.0000   45.0000  160.0000 325

#__ type_ start__ end____ width___ exp.time_
  6 phi    -90.00  150.00   0.4000    0.1970
omega____ theta____ kappa____ phi______ frames
  38.0000   30.0000    0.0000     -     600
;
_diffrn_measurement_device 'abstract diffractometer'
_diffrn_measurement_device_type 'dectris-CrysAlisPro-abstract goniometer imported dectris images'
_diffrn_measurement_method '\w and \p scans'
_diffrn_orient_matrix_UB_11 0.0095903000
_diffrn_orient_matrix_UB_12 0.0353978000
_diffrn_orient_matrix_UB_13 -0.0402301000
_diffrn_orient_matrix_UB_21 0.0492373000
_diffrn_orient_matrix_UB_22 0.0016221000
_diffrn_orient_matrix_UB_23 -0.0098814000
_diffrn_orient_matrix_UB_31 -0.0268983000
_diffrn_orient_matrix_UB_32 -0.0445035000
_diffrn_orient_matrix_UB_33 -0.0323735000
_diffrn_radiation_monochromator synchrotron
_diffrn_radiation_probe x-ray
_diffrn_radiation_type synchrotron
_diffrn_radiation_wavelength 0.6889
_diffrn_reflns_av_R_equivalents 0.0668
_diffrn_reflns_av_unetI/netI 0.0423
_diffrn_reflns_Laue_measured_fraction_full 1.000
_diffrn_reflns_Laue_measured_fraction_max 1.000
_diffrn_reflns_limit_h_max 20
_diffrn_reflns_limit_h_min -20
_diffrn_reflns_limit_k_max 20
_diffrn_reflns_limit_k_min -19
_diffrn_reflns_limit_l_max 18
_diffrn_reflns_limit_l_min -18
_diffrn_reflns_number 31828
_diffrn_reflns_point_group_measured_fraction_full 1.000
_diffrn_reflns_point_group_measured_fraction_max 1.000
_diffrn_reflns_theta_full 24.415
_diffrn_reflns_theta_max 29.946
_diffrn_reflns_theta_min 1.507
_diffrn_source synchrotron
_exptl_absorpt_coefficient_mu 0.739
_exptl_absorpt_correction_T_max 1.00000
_exptl_absorpt_correction_T_min 0.56381
_exptl_absorpt_correction_type multi-scan
_exptl_absorpt_process_details
;
CrysAlisPro, Agilent Technologies,
Version 1.171.37.34 (release 22-05-2014 CrysAlis171 .NET)
(compiled May 22 2014,16:03:01)
Empirical absorption correction using spherical harmonics,
 implemented in SCALE3 ABSPACK scaling algorithm.
;
_exptl_crystal_colour 'clear orange'
_exptl_crystal_colour_lustre clear
_exptl_crystal_colour_primary orange
_exptl_crystal_density_diffrn 1.400
_exptl_crystal_description needle
_exptl_crystal_F_000 942
_exptl_crystal_recrystallization_method 'Re-crystallisation from solvent: DMF'
_exptl_crystal_size_max 0.2
_exptl_crystal_size_mid 0.13
_exptl_crystal_size_min 0.13
_refine_diff_density_max 0.780
_refine_diff_density_min -1.531
_refine_diff_density_rms 0.127
_refine_ls_abs_structure_details
;
 Flack x determined using 852 quotients [(I+)-(I-)]/[(I+)+(I-)]
 (Parsons, Flack and Wagner, Acta Cryst. B69 (2013) 249-259).
;
_refine_ls_abs_structure_Flack 0.00(2)
_refine_ls_extinction_method none
_refine_ls_goodness_of_fit_ref 1.031
_refine_ls_hydrogen_treatment constr
_refine_ls_matrix_type full
_refine_ls_number_parameters 157
_refine_ls_number_reflns 4713
_refine_ls_number_restraints 129
_refine_ls_restrained_S_all 1.033
_refine_ls_R_factor_all 0.1196
_refine_ls_R_factor_gt 0.0661
_refine_ls_shift/su_max 0.000
_refine_ls_shift/su_mean 0.000
_refine_ls_structure_factor_coef Fsqd
_refine_ls_weighting_details 'w=1/[\s^2^(Fo^2^)+(0.1230P)^2^+0.2100P] where P=(Fo^2^+2Fc^2^)/3'
_refine_ls_weighting_scheme calc
_refine_ls_wR_factor_gt 0.1688
_refine_ls_wR_factor_ref 0.2159
_reflns_Friedel_coverage 0.807
_reflns_Friedel_fraction_full 1.000
_reflns_Friedel_fraction_max 1.000
_reflns_number_gt 2514
_reflns_number_total 4713
_reflns_threshold_expression 'I > 2\s(I)'
_cod_data_source_file d0fd00089b2.cif
_cod_data_source_block 1barco2_rt_2_
_cod_depositor_comments 'Adding full bibliography for 1559676--1559688.cif.'
_cod_original_cell_volume 2216.4(3)
_cod_database_code 1559677
_chemical_oxdiff_formula 'Cd O12 N4 C20 H22'
_shelx_space_group_comment
;
The symmetry employed for this shelxl refinement is uniquely defined
by the following loop, which should always be used as a source of
symmetry information in preference to the above space-group names.
They are only intended as comments.
;
_reflns_odcompleteness_completeness 99.96
_reflns_odcompleteness_iscentric 1
_reflns_odcompleteness_theta 29.95
_olex2_refinement_description
;
1. Twinned data refinement
 Scales: 0.512(4) 0.488(4)
2. Fixed Uiso
 At 1.2 times of:
  All C(H) groups, All N(H,H) groups
 At 1.5 times of:
  All C(H,H,H) groups
3. Rigid body (RIGU) restrains
 All non-hydrogen atoms
 with sigma for 1-2 distances of 0.004 and sigma for 1-3 distances of 0.004
4.a Secondary CH2 refined with riding coordinates:
 N2(H2A,H2B)
4.b Aromatic/amide H refined with riding coordinates:
 C3(H3), C6(H6), C4(H4)
4.c Fitted hexagon refined as free rotating group:
 C3(C2,C7,C6,C5,C4)
4.d Idealised Me refined with riding coordinates:
 C10(H10A,H10B,H10C), C9(H9A,H9B,H9C)
;
_shelx_shelxl_version_number 2014/7
_olex2_submission_special_instructions 'No special instructions were received'

loop_
_space_group_symop_operation_xyz
'x, y, z'
'-y, x-y, z+1/3'
'-x+y, -x, z+2/3'
'x-y, -y, -z+2/3'
'-x, -x+y, -z+1/3'
'y, x, -z'

loop_
_atom_site_label
_atom_site_type_symbol
_atom_site_fract_x
_atom_site_fract_y
_atom_site_fract_z
_atom_site_U_iso_or_equiv
_atom_site_adp_type
_atom_site_occupancy
_atom_site_site_symmetry_order
_atom_site_calc_flag
_atom_site_refinement_flags_posn
_atom_site_refinement_flags_adp
_atom_site_refinement_flags_occupancy
_atom_site_disorder_assembly
_atom_site_disorder_group
Cd1 Cd 0.46925(12) 0.46925(12) 0.0000 0.0816(4) Uani 1 2 d S TU P . .
O1 O 0.428(2) 0.554(2) 0.1292(14) 0.162(7) Uani 1 1 d . U . . .
C1 C 0.345(2) 0.469(2) 0.1642(16) 0.126(6) Uani 1 1 d . U . . .
O2 O 0.3087(16) 0.3729(19) 0.1223(12) 0.147(5) Uani 1 1 d . U . . .
C3 C 0.2779(14) 0.5684(12) 0.2673(8) 0.130(8) Uani 1 1 d . U . . .
H3 H 0.2998 0.6183 0.2134 0.156 Uiso 1 1 calc R . . . .
C2 C 0.2951(13) 0.4788(12) 0.2624(8) 0.100(4) Uani 1 1 d G U . . .
C7 C 0.2624(13) 0.4043(11) 0.3431(10) 0.118(6) Uani 1 1 d G U . . .
C6 C 0.2125(14) 0.4195(11) 0.4285(9) 0.145(9) Uani 1 1 d G U . . .
H6 H 0.1907 0.3697 0.4825 0.174 Uiso 1 1 calc R . . . .
C5 C 0.1954(12) 0.5092(10) 0.4334(7) 0.094(4) Uani 1 1 d G U . . .
C4 C 0.2281(12) 0.5836(10) 0.3528(8) 0.111(6) Uani 1 1 d G U . . .
H4 H 0.2166 0.6436 0.3560 0.133 Uiso 1 1 calc R . . . .
C8 C 0.1410(16) 0.5274(18) 0.5233(14) 0.103(5) Uani 1 1 d . U . . .
O3 O 0.1457(12) 0.6134(13) 0.5379(8) 0.114(4) Uani 1 1 d . U . . .
O4 O 0.0867(19) 0.4490(17) 0.5777(13) 0.152(6) Uani 1 1 d . U . . .
N1 N 0.277(3) 0.313(3) 0.346(2) 0.205(12) Uani 1 1 d . U . . .
O6 O 0.384(3) 0.341(3) 0.333(3) 0.245(13) Uani 1 1 d . U . . .
O5 O 0.225(5) 0.235(4) 0.410(3) 0.38(3) Uani 1 1 d . U . . .
N2 N -0.157(2) 0.231(2) 0.484(2) 0.190(10) Uani 1 1 d . U . . .
H2A H -0.2302 0.1876 0.4878 0.228 Uiso 1 1 calc R . . . .
H2B H -0.1384 0.2966 0.5108 0.228 Uiso 1 1 calc R . . . .
C10 C -0.095(4) 0.176(5) 0.540(3) 0.237(18) Uani 1 1 d . U . . .
H10A H -0.1154 0.1062 0.5087 0.355 Uiso 1 1 calc R . . . .
H10B H -0.1146 0.1651 0.6107 0.355 Uiso 1 1 calc R . . . .
H10C H -0.0162 0.2240 0.5336 0.355 Uiso 1 1 calc R . . . .
C9 C -0.122(3) 0.241(4) 0.387(3) 0.229(17) Uani 1 1 d . U . . .
H9A H -0.0431 0.2894 0.3847 0.344 Uiso 1 1 calc R . . . .
H9B H -0.1570 0.2713 0.3456 0.344 Uiso 1 1 calc R . . . .
H9C H -0.1397 0.1697 0.3610 0.344 Uiso 1 1 calc R . . . .

loop_
_atom_site_aniso_label
_atom_site_aniso_U_11
_atom_site_aniso_U_22
_atom_site_aniso_U_33
_atom_site_aniso_U_23
_atom_site_aniso_U_13
_atom_site_aniso_U_12
Cd1 0.1119(8) 0.1119(8) 0.0426(3) -0.0007(3) 0.0007(3) 0.0721(10)
O1 0.203(15) 0.198(13) 0.103(10) 0.003(8) 0.051(10) 0.114(11)
C1 0.159(13) 0.192(13) 0.072(8) 0.001(8) 0.017(8) 0.121(11)
O2 0.154(11) 0.206(13) 0.103(9) -0.029(9) 0.011(8) 0.107(10)
C3 0.19(2) 0.157(13) 0.080(8) 0.028(8) 0.063(11) 0.120(14)
C2 0.117(11) 0.136(9) 0.069(6) -0.001(6) 0.017(6) 0.079(9)
C7 0.156(15) 0.136(10) 0.085(8) 0.007(8) 0.032(9) 0.090(11)
C6 0.20(2) 0.157(13) 0.099(10) 0.015(10) 0.058(13) 0.102(15)
C5 0.091(8) 0.111(9) 0.063(5) 0.000(5) 0.020(6) 0.038(7)
C4 0.141(14) 0.124(10) 0.079(8) 0.014(7) 0.050(9) 0.074(10)
C8 0.097(10) 0.129(9) 0.065(6) -0.014(6) 0.013(6) 0.042(8)
O3 0.121(9) 0.135(8) 0.071(6) -0.018(6) 0.018(6) 0.052(7)
O4 0.186(15) 0.155(10) 0.107(9) 0.019(8) 0.077(11) 0.078(9)
N1 0.32(3) 0.196(17) 0.179(18) 0.040(14) 0.093(19) 0.19(2)
O6 0.34(3) 0.28(3) 0.22(3) 0.09(2) 0.10(2) 0.24(2)
O5 0.49(4) 0.33(3) 0.42(5) 0.20(4) 0.23(4) 0.27(3)
N2 0.145(17) 0.21(2) 0.16(2) -0.017(19) 0.046(15) 0.047(17)
C10 0.24(4) 0.30(5) 0.16(2) -0.01(3) 0.04(2) 0.13(4)
C9 0.15(2) 0.29(4) 0.16(2) -0.02(2) 0.029(16) 0.04(2)

loop_
_atom_type_symbol
_atom_type_description
_atom_type_scat_dispersion_real
_atom_type_scat_dispersion_imag
_atom_type_scat_source
C C 0.0030 0.0010 'International Tables Vol C Tables 4.2.6.8 and 6.1.1.4'
H H 0.0000 0.0000 'International Tables Vol C Tables 4.2.6.8 and 6.1.1.4'
N N 0.0060 0.0030 'International Tables Vol C Tables 4.2.6.8 and 6.1.1.4'
O O 0.0110 0.0060 'International Tables Vol C Tables 4.2.6.8 and 6.1.1.4'
Cd Cd -0.8690 1.1630 'International Tables Vol C Tables 4.2.6.8 and 6.1.1.4'

loop_
_geom_angle_atom_site_label_1
_geom_angle_atom_site_label_2
_geom_angle_atom_site_label_3
_geom_angle
_geom_angle_site_symmetry_1
_geom_angle_site_symmetry_3
_geom_angle_publ_flag
O1 Cd1 O1 164.8(13) . 6 ?
O1 Cd1 C1 167.1(9) 6 . ?
O1 Cd1 C1 167.1(9) . 6 ?
O1 Cd1 C1 27.0(8) 6 6 ?
O1 Cd1 C1 27.0(8) . . ?
O1 Cd1 O2 54.8(8) 6 6 ?
O1 Cd1 O2 139.9(8) 6 . ?
O1 Cd1 O2 54.8(8) . . ?
O1 Cd1 O2 139.9(8) . 6 ?
O1 Cd1 C8 92.3(7) . 2_664 ?
O1 Cd1 C8 92.3(7) 6 4_665 ?
O1 Cd1 C8 81.9(7) 6 2_664 ?
O1 Cd1 C8 81.9(7) . 4_665 ?
O1 Cd1 O3 92.1(6) . 2_664 ?
O1 Cd1 O3 88.8(6) 6 2_664 ?
O1 Cd1 O3 88.8(6) . 4_665 ?
O1 Cd1 O3 92.1(6) 6 4_665 ?
O1 Cd1 O4 80.4(9) 6 2_664 ?
O1 Cd1 O4 88.3(9) 6 4_665 ?
O1 Cd1 O4 80.4(9) . 4_665 ?
O1 Cd1 O4 88.3(9) . 2_664 ?
C1 Cd1 C1 143.2(13) 6 . ?
O2 Cd1 C1 115.9(8) . 6 ?
O2 Cd1 C1 27.8(7) 6 6 ?
O2 Cd1 C1 27.8(7) . . ?
O2 Cd1 C1 115.9(8) 6 . ?
O2 Cd1 O2 89.5(9) 6 . ?
O2 Cd1 C8 91.4(7) 6 2_664 ?
O2 Cd1 C8 91.4(7) . 4_665 ?
O2 Cd1 C8 120.7(6) . 2_664 ?
O2 Cd1 C8 120.7(6) 6 4_665 ?
C8 Cd1 C1 108.4(7) 2_664 . ?
C8 Cd1 C1 108.4(7) 4_665 6 ?
C8 Cd1 C1 85.5(7) 4_665 . ?
C8 Cd1 C1 85.5(7) 2_664 6 ?
C8 Cd1 C8 135.7(10) 4_665 2_664 ?
O3 Cd1 C1 97.5(6) 2_664 . ?
O3 Cd1 C1 97.5(6) 4_665 6 ?
O3 Cd1 C1 80.5(7) 2_664 6 ?
O3 Cd1 C1 80.5(7) 4_665 . ?
O3 Cd1 O2 75.2(6) 4_665 . ?
O3 Cd1 O2 75.2(6) 2_664 6 ?
O3 Cd1 O2 100.1(6) 4_665 6 ?
O3 Cd1 O2 100.1(6) 2_664 . ?
O3 Cd1 C8 25.7(6) 2_664 2_664 ?
O3 Cd1 C8 160.7(7) 2_664 4_665 ?
O3 Cd1 C8 25.7(6) 4_665 4_665 ?
O3 Cd1 C8 160.7(7) 4_665 2_664 ?
O3 Cd1 O3 173.6(9) 2_664 4_665 ?
O4 Cd1 C1 112.3(9) 4_665 6 ?
O4 Cd1 C1 112.3(9) 2_664 . ?
O4 Cd1 C1 95.2(8) 2_664 6 ?
O4 Cd1 C1 95.2(8) 4_665 . ?
O4 Cd1 O2 110.6(6) 2_664 6 ?
O4 Cd1 O2 110.6(6) 4_665 . ?
O4 Cd1 O2 134.9(7) 2_664 . ?
O4 Cd1 O2 134.9(7) 4_665 6 ?
O4 Cd1 C8 109.7(7) 4_665 2_664 ?
O4 Cd1 C8 26.0(7) 4_665 4_665 ?
O4 Cd1 C8 109.7(7) 2_664 4_665 ?
O4 Cd1 C8 26.0(7) 2_664 2_664 ?
O4 Cd1 O3 134.9(6) 4_665 2_664 ?
O4 Cd1 O3 51.5(6) 4_665 4_665 ?
O4 Cd1 O3 51.5(6) 2_664 2_664 ?
O4 Cd1 O3 134.9(6) 2_664 4_665 ?
O4 Cd1 O4 83.8(9) 4_665 2_664 ?
C1 O1 Cd1 97.2(16) . . ?
O1 C1 Cd1 55.8(11) . . ?
O1 C1 O2 121.9(19) . . ?
O1 C1 C2 118(2) . . ?
O2 C1 Cd1 66.1(12) . . ?
O2 C1 C2 120(2) . . ?
C2 C1 Cd1 170.9(18) . . ?
C1 O2 Cd1 86.0(15) . . ?
C2 C3 C4 120.0 . . ?
C3 C2 C1 115.0(12) . . ?
C7 C2 C1 124.9(12) . . ?
C7 C2 C3 120.0 . . ?
C2 C7 N1 124.2(15) . . ?
C6 C7 C2 120.0 . . ?
C6 C7 N1 115.8(15) . . ?
C7 C6 C5 120.0 . . ?
C6 C5 C4 120.0 . . ?
C6 C5 C8 121.5(12) . . ?
C4 C5 C8 118.5(12) . . ?
C5 C4 C3 120.0 . . ?
C5 C8 Cd1 167.7(13) . 3_565 ?
O3 C8 Cd1 63.1(9) . 3_565 ?
O3 C8 C5 121.7(17) . . ?
O3 C8 O4 121.1(16) . . ?
O4 C8 Cd1 58.6(10) . 3_565 ?
O4 C8 C5 117.1(19) . . ?
C8 O3 Cd1 91.2(11) . 3_565 ?
C8 O4 Cd1 95.4(14) . 3_565 ?
O6 N1 C7 112(3) . . ?
O5 N1 C7 121(3) . . ?
O5 N1 O6 115(4) . . ?
C9 N2 C10 103(4) . . ?

loop_
_geom_bond_atom_site_label_1
_geom_bond_atom_site_label_2
_geom_bond_distance
_geom_bond_site_symmetry_2
_geom_bond_publ_flag
Cd1 O1 2.299(18) . ?
Cd1 O1 2.299(18) 6 ?
Cd1 C1 2.76(2) . ?
Cd1 C1 2.76(2) 6 ?
Cd1 O2 2.529(18) 6 ?
Cd1 O2 2.529(18) . ?
Cd1 C8 2.740(17) 4_665 ?
Cd1 C8 2.740(17) 2_664 ?
Cd1 O3 2.445(11) 2_664 ?
Cd1 O3 2.445(11) 4_665 ?
Cd1 O4 2.350(15) 4_665 ?
Cd1 O4 2.350(15) 2_664 ?
O1 C1 1.26(4) . ?
C1 O2 1.29(3) . ?
C1 C2 1.51(2) . ?
C3 C2 1.3900 . ?
C3 C4 1.3900 . ?
C2 C7 1.3900 . ?
C7 C6 1.3900 . ?
C7 N1 1.40(3) . ?
C6 C5 1.3900 . ?
C5 C4 1.3900 . ?
C5 C8 1.490(18) . ?
C8 Cd1 2.740(17) 3_565 ?
C8 O3 1.19(3) . ?
C8 O4 1.21(3) . ?
O3 Cd1 2.445(11) 3_565 ?
O4 Cd1 2.350(15) 3_565 ?
N1 O6 1.34(4) . ?
N1 O5 1.27(5) . ?
N2 C10 1.60(7) . ?
N2 C9 1.35(4) . ?

loop_
_twin_individual_id
_twin_individual_mass_fraction_refined
1 0.512(4)
2 0.488(4)
